data_2200353
loop_
_publ_author_name
'Staples, Richard J.'
'Segal, Brent M.'

_publ_section_title
;
 Triisopropylphosphine sulfide
;
_journal_issue 5
_journal_name_full 'Acta Crystallographica Section E'
_journal_page_first o432
_journal_page_last o433
_journal_paper_doi 10.1107/S1600536801004767
_journal_volume 57
_journal_year 2001
_chemical_formula_iupac 'C9 H21 P S'
_chemical_formula_moiety 'C9 H21 P S'
_chemical_formula_sum 'C9 H21 P S'
_chemical_formula_weight 192.29
_chemical_name_common 'Triisopropylphosphine sulfide'
_chemical_name_systematic
;
Triisopropylphosphine sulfide
;
_space_group_IT_number 72
_symmetry_cell_setting orthorhombic
_symmetry_space_group_name_Hall '-I 2 2c'
_symmetry_space_group_name_H-M 'I b a m'
_cell_angle_alpha 90.00
_cell_angle_beta 90.00
_cell_angle_gamma 90.00
_cell_formula_units_Z 8
_cell_length_a 13.5730(10)
_cell_length_b 13.8717(9)
_cell_length_c 12.6880(10)
_cell_measurement_reflns_used 89
_cell_measurement_temperature 293(2)
_cell_measurement_theta_max 18.78
_cell_measurement_theta_min 2.46
_cell_volume 2388.9(3)
_computing_cell_refinement 'SMART (Bruker, 1997)'
_computing_data_collection 'ASTRO (Bruker, 1997)'
_computing_data_reduction 'SAINT (Bruker, 1999)'
_computing_molecular_graphics 'SHELXTL (Bruker, 1998)'
_computing_publication_material 'CIFTAB in SHELXL97'
_computing_structure_refinement 'SHELXL97 (Sheldrick, 1997) '
_computing_structure_solution 'SHELXS97 (Sheldrick, 1990)'
_diffrn_ambient_temperature 293(2)
_diffrn_measured_fraction_theta_full .999
_diffrn_measured_fraction_theta_max .999
_diffrn_measurement_device_type 'Bruker CCD'
_diffrn_measurement_method '0.3\% \w'
_diffrn_radiation_monochromator graphite
_diffrn_radiation_source 'normal-focus sealed tube'
_diffrn_radiation_type MoK\a
_diffrn_radiation_wavelength .71073
_diffrn_reflns_av_R_equivalents .0970
_diffrn_reflns_av_sigmaI/netI .0733
_diffrn_reflns_limit_h_max 14
_diffrn_reflns_limit_h_min -16
_diffrn_reflns_limit_k_max 15
_diffrn_reflns_limit_k_min -16
_diffrn_reflns_limit_l_max 9
_diffrn_reflns_limit_l_min -15
_diffrn_reflns_number 6072
_diffrn_reflns_theta_full 25.00
_diffrn_reflns_theta_max 25.00
_diffrn_reflns_theta_min 2.10
_diffrn_standards_decay_% <1
_diffrn_standards_interval_count 0
_diffrn_standards_number 0
_exptl_absorpt_coefficient_mu .355
_exptl_absorpt_correction_type none
_exptl_crystal_colour colorless
_exptl_crystal_density_diffrn 1.069
_exptl_crystal_density_method 'not measured'
_exptl_crystal_description block
_exptl_crystal_F_000 848
_exptl_crystal_size_max .15
_exptl_crystal_size_mid .10
_exptl_crystal_size_min .10
_refine_diff_density_max .250
_refine_diff_density_min -.306
_refine_ls_extinction_method none
_refine_ls_goodness_of_fit_ref 1.143
_refine_ls_hydrogen_treatment constr
_refine_ls_matrix_type full
_refine_ls_number_parameters 55
_refine_ls_number_reflns 1108
_refine_ls_number_restraints 0
_refine_ls_restrained_S_all 1.143
_refine_ls_R_factor_all .1434
_refine_ls_R_factor_gt .0694
_refine_ls_shift/su_max .052
_refine_ls_shift/su_mean .015
_refine_ls_structure_factor_coef Fsqd
_refine_ls_weighting_details 'calc w = 1/[\s^2^(Fo^2^)+(0.0861P)^2^+1.4788P] where P = (Fo^2^+2Fc^2^)/3'
_refine_ls_weighting_scheme calc
_refine_ls_wR_factor_ref .2179
_reflns_number_gt 525
_reflns_number_total 1108
_reflns_threshold_expression I>2\s(I)
_cod_data_source_file wn6010.cif
_cod_data_source_block I
_cod_depositor_comments
;
The following automatic conversions were performed:
'_symmetry_cell_setting' value 'Orthorhombic' changed to 'orthorhombic'
according to '/home/saulius/struct/CIF-dictionaries/cif_core.dic'
dictionary named 'cif_core.dic' version 2.4.1 from 2010-06-29.

Automatic conversion script
Id: cif_fix_enum 1527 2010-12-29 10:47:43Z saulius 

The following automatic conversions were performed:

'_symmetry_cell_setting' value 'Orthorhombic' changed to
'orthorhombic' according to
/home/saulius/struct/CIF-dictionaries/cif_core.dic dictionary named
'cif_core.dic' version 2.4.1 from 2010-06-29.

Automatic conversion script
Id: cif_fix_values 1715 2011-07-08 13:25:40Z adriana 
;
_cod_database_code 2200353
_cod_database_fobs_code 2200353

loop_
_symmetry_equiv_pos_as_xyz
'x, y, z'
'-x, -y, z'
'-x+1/2, y+1/2, -z'
'x+1/2, -y+1/2, -z'
'x+1/2, y+1/2, z+1/2'
'-x+1/2, -y+1/2, z+1/2'
'-x+1, y+1, -z+1/2'
'x+1, -y+1, -z+1/2'
'-x, -y, -z'
'x, y, -z'
'x-1/2, -y-1/2, z'
'-x-1/2, y-1/2, z'
'-x+1/2, -y+1/2, -z+1/2'
'x+1/2, y+1/2, -z+1/2'
'x, -y, z+1/2'
'-x, y, z+1/2'

loop_
_atom_site_label
_atom_site_fract_x
_atom_site_fract_y
_atom_site_fract_z
_atom_site_U_iso_or_equiv
_atom_site_adp_type
_atom_site_calc_flag
_atom_site_refinement_flags
_atom_site_occupancy
_atom_site_disorder_assembly
_atom_site_disorder_group
_atom_site_type_symbol
P1 .18403(12) .23903(13) .0000 .0658(8) Uani d S 1 . . P
S1 .29883(13) .32501(15) .0000 .1018(11) Uani d S 1 . . S
C4 .0689(5) .3047(6) .0000 .082(3) Uani d S 1 . . C
H4A .0158 .2589 .0000 .098 Uiso d SR 1 . . H
C1 .1801(4) .1698(5) .1221(7) .120(3) Uani d . 1 . . C
H1A .1754 .2184 .1780 .144 Uiso calc R 1 . . H
C5 .0585(4) .3666(4) .1002(7) .133(3) Uani d . 1 . . C
H5A -.0033 .4001 .0987 .200 Uiso calc R 1 . . H
H5B .1114 .4125 .1031 .200 Uiso calc R 1 . . H
H5C .0611 .3257 .1612 .200 Uiso calc R 1 . . H
C3 .0872(6) .1046(6) .1374(8) .215(6) Uani d . 1 . . C
H3A .0910 .0726 .2044 .323 Uiso calc R 1 . . H
H3B .0845 .0575 .0821 .323 Uiso calc R 1 . . H
H3C .0289 .1439 .1352 .323 Uiso calc R 1 . . H
C2 .2698(5) .1158(5) .1464(7) .143(3) Uani d . 1 . . C
H2A .2618 .0830 .2125 .214 Uiso calc R 1 . . H
H2B .3245 .1595 .1510 .214 Uiso calc R 1 . . H
H2C .2819 .0695 .0917 .214 Uiso calc R 1 . . H

loop_
_atom_site_aniso_label
_atom_site_aniso_U_11
_atom_site_aniso_U_22
_atom_site_aniso_U_33
_atom_site_aniso_U_12
_atom_site_aniso_U_13
_atom_site_aniso_U_23
P1 .0429(10) .0582(12) .0963(17) -.0076(8) .000 .000
S1 .0470(11) .0755(15) .183(3) -.0175(9) .000 .000
C4 .044(4) .079(5) .121(8) -.017(4) .000 .000
C1 .086(5) .115(5) .159(7) -.012(4) -.024(5) .041(5)
C5 .084(4) .131(6) .185(8) -.002(4) .038(5) -.061(6)
C3 .119(6) .217(9) .310(15) -.056(6) -.017(7) .183(10)
C2 .143(6) .105(5) .181(10) .018(5) -.064(6) .015(6)

loop_
_atom_type_symbol
_atom_type_description
_atom_type_scat_dispersion_real
_atom_type_scat_dispersion_imag
_atom_type_scat_source
C C .0033 .0016 'International Tables Vol C Tables 4.2.6.8 and 6.1.1.4'
H H .0000 .0000 'International Tables Vol C Tables 4.2.6.8 and 6.1.1.4'
P P .1023 .0942 'International Tables Vol C Tables 4.2.6.8 and 6.1.1.4'
S S .1246 .1234 'International Tables Vol C Tables 4.2.6.8 and 6.1.1.4'

loop_
_geom_angle_atom_site_label_1
_geom_angle_atom_site_label_2
_geom_angle_atom_site_label_3
_geom_angle_site_symmetry_1
_geom_angle_site_symmetry_3
_geom_angle
C4 P1 C1 . 10 103.9(2)
C4 P1 C1 . . 103.9(2)
C1 P1 C1 10 . 116.3(5)
C4 P1 S1 . . 112.3(3)
C1 P1 S1 10 . 110.1(2)
C1 P1 S1 . . 110.1(2)
C5 C4 C5 . 10 111.2(7)
C5 C4 P1 . . 111.1(4)
C5 C4 P1 10 . 111.1(4)
C2 C1 C3 . . 110.4(6)
C2 C1 P1 . . 115.2(6)
C3 C1 P1 . . 115.7(6)

loop_
_geom_bond_atom_site_label_1
_geom_bond_atom_site_label_2
_geom_bond_site_symmetry_2
_geom_bond_distance
_geom_bond_publ_flag
P1 C4 . 1.809(8) ?
P1 C1 10 1.824(8) ?
P1 C1 . 1.824(8) ?
P1 S1 . 1.962(2) ?
C4 C5 . 1.540(7) ?
C4 C5 10 1.540(7) ?
C1 C2 . 1.462(8) ?
C1 C3 . 1.564(8) ?

loop_
_geom_torsion_atom_site_label_1
_geom_torsion_atom_site_label_2
_geom_torsion_atom_site_label_3
_geom_torsion_atom_site_label_4
_geom_torsion_site_symmetry_1
_geom_torsion_site_symmetry_4
_geom_torsion
C1 P1 C4 C5 10 . 178.9(5)
C1 P1 C4 C5 . . 56.8(5)
S1 P1 C4 C5 . . -62.2(4)
C1 P1 C4 C5 10 10 -56.8(5)
C1 P1 C4 C5 . 10 -178.9(5)
S1 P1 C4 C5 . 10 62.2(4)
C4 P1 C1 C2 . . -174.9(5)
C1 P1 C1 C2 10 . 71.7(6)
S1 P1 C1 C2 . . -54.4(6)
C4 P1 C1 C3 . . 54.3(7)
C1 P1 C1 C3 10 . -59.2(8)
S1 P1 C1 C3 . . 174.8(5)
